data_2203082
loop_
_publ_author_name
'M. M. Govind'
'S. Selvanayagam'
'D. Velmurugan'
'K. Ravikumar'
'A. R. Sureshbabu'
' R.Raghunathan'

_publ_section_title
1-(2-Chlorophenyl)-1<i>H</i>-indan-2-spiro-2'-pyrrolizidine-3'-spiro-3''-1<i>H</i>-indole-1,3,2''(2<i>H</i>,3''<i>H</i>)-trione
_journal_issue 1
_journal_name_full 'Acta Crystallographica Section E'
_journal_page_first o54
_journal_page_last o56
_journal_paper_doi 10.1107/S1600536803027284
_journal_volume 60
_journal_year 2004
_chemical_formula_iupac 'C28 H21 Cl N2 O3'
_chemical_formula_moiety 'C28 H21 Cl N2 O3'
_chemical_formula_sum 'C28 H21 Cl N2 O3'
_chemical_formula_weight 468.92
_chemical_name_systematic
;
1-(2-Cholorophenyl)-1H-indan-2-spiro-2'-pyrrolizidine-3'-spiro-3''-
1H-indole-1,3,2''(2H,3''H)-trione
;
_space_group_IT_number 14
_symmetry_cell_setting monoclinic
_symmetry_space_group_name_Hall '-P 2yn'
_symmetry_space_group_name_H-M 'P 1 21/n 1'
_atom_sites_solution_hydrogens geom
_atom_sites_solution_primary direct
_atom_sites_solution_secondary difmap
_audit_creation_method SHELXL-97
_cell_angle_alpha 90.00
_cell_angle_beta 92.0530(10)
_cell_angle_gamma 90.00
_cell_formula_units_Z 4
_cell_length_a 10.8456(6)
_cell_length_b 14.1502(8)
_cell_length_c 15.2068(9)
_cell_measurement_reflns_used 4187
_cell_measurement_temperature 293(2)
_cell_measurement_theta_max 24.29
_cell_measurement_theta_min 2.27
_cell_volume 2332.3(2)
_computing_cell_refinement 'SAINT (Bruker, 2001)'
_computing_data_collection 'SMART (Bruker, 2001)'
_computing_data_reduction SAINT
_computing_molecular_graphics
;
ZORTEP (Zsolnai, 1997) and PLATON (Spek, 1990)
;
_computing_publication_material 'SHELXL97 and PARST (Nardelli, 1995)'
_computing_structure_refinement 'SHELXL97 (Sheldrick, 1997)'
_computing_structure_solution 'SHELXS97 (Sheldrick, 1997)'
_diffrn_ambient_temperature 293(2)
_diffrn_measurement_device 'Bruker SMART APEX area-detector'
_diffrn_measurement_device_type 'CCD Area-Detector'
_diffrn_measurement_method \w
_diffrn_radiation_monochromator graphite
_diffrn_radiation_source 'fine-focus sealed tube'
_diffrn_radiation_type MoK\a
_diffrn_radiation_wavelength 0.71073
_diffrn_reflns_av_R_equivalents 0.0226
_diffrn_reflns_av_sigmaI/netI 0.0284
_diffrn_reflns_limit_h_max 14
_diffrn_reflns_limit_h_min -8
_diffrn_reflns_limit_k_max 18
_diffrn_reflns_limit_k_min -18
_diffrn_reflns_limit_l_max 19
_diffrn_reflns_limit_l_min -20
_diffrn_reflns_number 14407
_diffrn_reflns_theta_full 25.00
_diffrn_reflns_theta_max 27.99
_diffrn_reflns_theta_min 1.97
_diffrn_standards_decay_% 0
_diffrn_standards_number 0
_exptl_absorpt_coefficient_mu 0.197
_exptl_absorpt_correction_type none
_exptl_crystal_colour 'pale yellow'
_exptl_crystal_density_diffrn 1.335
_exptl_crystal_density_method 'not measured'
_exptl_crystal_description Needle
_exptl_crystal_F_000 976
_exptl_crystal_size_max 0.18
_exptl_crystal_size_mid 0.17
_exptl_crystal_size_min 0.11
_refine_diff_density_max 0.477
_refine_diff_density_min -0.435
_refine_ls_extinction_method none
_refine_ls_goodness_of_fit_ref 1.025
_refine_ls_hydrogen_treatment constr
_refine_ls_matrix_type full
_refine_ls_number_parameters 307
_refine_ls_number_reflns 5387
_refine_ls_number_restraints 0
_refine_ls_restrained_S_all 1.025
_refine_ls_R_factor_all 0.0799
_refine_ls_R_factor_gt 0.0581
_refine_ls_shift/su_max 0.000
_refine_ls_shift/su_mean 0.000
_refine_ls_structure_factor_coef Fsqd
_refine_ls_weighting_details 'calc w = 1/[\s^2^(Fo^2^)+(0.1051P)^2^+0.4748P] where P = (Fo^2^+2Fc^2^)/3'
_refine_ls_weighting_scheme calc
_refine_ls_wR_factor_gt 0.1621
_refine_ls_wR_factor_ref 0.1783
_reflns_number_gt 3882
_reflns_number_total 5387
_reflns_threshold_expression I>2\s(I)
_cod_data_source_file na6271.cif
_cod_data_source_block I
_cod_depositor_comments
;
The following automatic conversions were performed:
'_symmetry_cell_setting' value 'Monoclinic' changed to 'monoclinic'
according to '/home/saulius/struct/CIF-dictionaries/cif_core.dic'
dictionary named 'cif_core.dic' version 2.4.1 from 2010-06-29.

Automatic conversion script
Id: cif_fix_enum 1527 2010-12-29 10:47:43Z saulius 

The following automatic conversions were performed:

'_symmetry_cell_setting' value 'Monoclinic' changed to 'monoclinic'
according to /home/saulius/struct/CIF-dictionaries/cif_core.dic
dictionary named 'cif_core.dic' version 2.4.1 from 2010-06-29.

Automatic conversion script
Id: cif_fix_values 1715 2011-07-08 13:25:40Z adriana 
;
_cod_original_sg_symbol_H-M 'P 21/n'
_cod_database_code 2203082
_cod_database_fobs_code 2203082

loop_
_symmetry_equiv_pos_as_xyz
'x, y, z'
'-x+1/2, y+1/2, -z+1/2'
'-x, -y, -z'
'x-1/2, -y-1/2, z-1/2'

loop_
_atom_site_label
_atom_site_fract_x
_atom_site_fract_y
_atom_site_fract_z
_atom_site_U_iso_or_equiv
_atom_site_adp_type
_atom_site_calc_flag
_atom_site_refinement_flags
_atom_site_occupancy
_atom_site_type_symbol
Cl1 0.89248(9) 0.26176(7) 0.23346(4) 0.0873(3) Uani d . 1 Cl
N1 0.96749(15) 0.04470(11) -0.09583(11) 0.0405(4) Uani d . 1 N
H1 1.0153 -0.0023 -0.0836 0.049 Uiso calc R 1 H
C2 0.87356(18) 0.04233(14) -0.16038(12) 0.0386(4) Uani d . 1 C
C3 0.8439(2) -0.03019(16) -0.21754(16) 0.0542(6) Uani d . 1 C
H3 0.8857 -0.0875 -0.2143 0.065 Uiso calc R 1 H
C4 0.7506(3) -0.0155(2) -0.27946(17) 0.0663(7) Uani d . 1 C
H4 0.7280 -0.0638 -0.3182 0.080 Uiso calc R 1 H
C5 0.6902(3) 0.0703(2) -0.28482(17) 0.0700(8) Uani d . 1 C
H5 0.6281 0.0791 -0.3278 0.084 Uiso calc R 1 H
C6 0.7203(2) 0.14431(18) -0.22687(14) 0.0538(6) Uani d . 1 C
H6 0.6798 0.2021 -0.2312 0.065 Uiso calc R 1 H
C7 0.81188(18) 0.12893(14) -0.16327(12) 0.0366(4) Uani d . 1 C
C8 0.86601(16) 0.19233(12) -0.09169(11) 0.0304(4) Uani d . 1 C
C9 0.97533(17) 0.12900(13) -0.05445(12) 0.0345(4) Uani d . 1 C
N10 0.90408(15) 0.28545(11) -0.12009(10) 0.0362(4) Uani d . 1 N
C11 1.0168(2) 0.29181(16) -0.17087(15) 0.0516(6) Uani d . 1 C
H11A 0.9966 0.3055 -0.2322 0.062 Uiso calc R 1 H
H11B 1.0628 0.2331 -0.1673 0.062 Uiso calc R 1 H
C12 1.0904(3) 0.3715(2) -0.1292(2) 0.0729(8) Uani d . 1 C
H12A 1.0716 0.4309 -0.1585 0.087 Uiso calc R 1 H
H12B 1.1782 0.3594 -0.1321 0.087 Uiso calc R 1 H
C13 1.0516(2) 0.37424(16) -0.03428(16) 0.0518(6) Uani d . 1 C
H13A 1.0641 0.4365 -0.0087 0.062 Uiso calc R 1 H
H13B 1.0964 0.3279 0.0014 0.062 Uiso calc R 1 H
C14 0.91467(18) 0.34979(13) -0.04376(13) 0.0367(4) Uani d . 1 C
H14 0.8678 0.4076 -0.0571 0.044 Uiso calc R 1 H
C15 0.85482(17) 0.29784(13) 0.03223(12) 0.0354(4) Uani d . 1 C
H15 0.9213 0.2673 0.0671 0.042 Uiso calc R 1 H
C16 0.77902(16) 0.21750(12) -0.01571(11) 0.0305(4) Uani d . 1 C
C17 0.74705(17) 0.13477(13) 0.04472(12) 0.0349(4) Uani d . 1 C
C18 0.61276(18) 0.12913(14) 0.05038(13) 0.0406(4) Uani d . 1 C
C19 0.5439(2) 0.06670(18) 0.09995(16) 0.0576(6) Uani d . 1 C
H19 0.5819 0.0229 0.1376 0.069 Uiso calc R 1 H
C20 0.4175(2) 0.0725(2) 0.0908(2) 0.0741(8) Uani d . 1 C
H20 0.3690 0.0314 0.1224 0.089 Uiso calc R 1 H
C21 0.3613(2) 0.1383(2) 0.0355(2) 0.0765(9) Uani d . 1 C
H21 0.2756 0.1405 0.0310 0.092 Uiso calc R 1 H
C22 0.4289(2) 0.2007(2) -0.01337(18) 0.0632(7) Uani d . 1 C
H22 0.3904 0.2450 -0.0503 0.076 Uiso calc R 1 H
C23 0.55672(18) 0.19480(15) -0.00517(13) 0.0411(5) Uani d . 1 C
C24 0.65008(17) 0.25068(13) -0.05014(13) 0.0359(4) Uani d . 1 C
C25 0.78313(19) 0.35896(15) 0.09480(14) 0.0441(5) Uani d . 1 C
C26 0.7022(2) 0.42896(17) 0.06477(18) 0.0558(6) Uani d . 1 C
H26 0.6912 0.4387 0.0045 0.067 Uiso calc R 1 H
C27 0.6371(3) 0.4848(2) 0.1225(2) 0.0756(9) Uani d . 1 C
H27 0.5823 0.5303 0.1007 0.091 Uiso calc R 1 H
C28 0.6542(3) 0.4725(2) 0.2115(2) 0.0828(10) Uani d . 1 C
H28 0.6118 0.5106 0.2500 0.099 Uiso calc R 1 H
C29 0.7327(3) 0.4048(2) 0.24404(19) 0.0780(9) Uani d . 1 C
H29 0.7439 0.3969 0.3045 0.094 Uiso calc R 1 H
C30 0.7963(2) 0.34763(19) 0.18645(15) 0.0593(7) Uani d . 1 C
O31 1.05445(13) 0.15182(10) 0.00005(10) 0.0466(4) Uani d . 1 O
O32 0.62882(14) 0.31223(11) -0.10334(10) 0.0503(4) Uani d . 1 O
O33 0.81984(14) 0.08227(11) 0.08147(10) 0.0511(4) Uani d . 1 O

loop_
_atom_site_aniso_label
_atom_site_aniso_U_11
_atom_site_aniso_U_22
_atom_site_aniso_U_33
_atom_site_aniso_U_12
_atom_site_aniso_U_13
_atom_site_aniso_U_23
Cl1 0.1071(7) 0.1089(7) 0.0450(4) -0.0044(5) -0.0082(4) 0.0067(4)
N1 0.0375(9) 0.0356(9) 0.0485(9) 0.0067(7) 0.0032(7) 0.0018(7)
C2 0.0376(10) 0.0400(10) 0.0387(10) -0.0036(8) 0.0094(8) -0.0028(8)
C3 0.0545(14) 0.0462(12) 0.0624(14) -0.0037(10) 0.0117(11) -0.0185(11)
C4 0.0678(16) 0.0753(18) 0.0555(14) -0.0068(14) -0.0007(12) -0.0318(13)
C5 0.0696(17) 0.086(2) 0.0526(14) 0.0005(15) -0.0209(13) -0.0215(13)
C6 0.0561(14) 0.0603(14) 0.0438(12) 0.0059(11) -0.0131(10) -0.0063(10)
C7 0.0360(10) 0.0402(10) 0.0338(9) -0.0039(8) 0.0020(7) -0.0027(8)
C8 0.0274(8) 0.0314(9) 0.0324(8) -0.0002(7) -0.0006(7) 0.0012(7)
C9 0.0302(9) 0.0371(10) 0.0365(9) 0.0011(7) 0.0033(7) 0.0051(7)
N10 0.0406(9) 0.0311(8) 0.0371(8) -0.0026(6) 0.0037(7) 0.0026(6)
C11 0.0564(14) 0.0466(12) 0.0531(13) -0.0053(10) 0.0197(11) 0.0021(10)
C12 0.0605(16) 0.0716(17) 0.0882(19) -0.0242(13) 0.0264(14) -0.0051(15)
C13 0.0442(12) 0.0422(12) 0.0693(15) -0.0129(9) 0.0046(11) -0.0068(10)
C14 0.0363(10) 0.0308(9) 0.0431(10) -0.0020(7) 0.0011(8) -0.0011(8)
C15 0.0317(9) 0.0370(10) 0.0373(9) -0.0027(7) -0.0013(7) -0.0034(8)
C16 0.0274(8) 0.0308(9) 0.0332(9) 0.0007(7) -0.0009(7) 0.0008(7)
C17 0.0345(9) 0.0355(9) 0.0350(9) 0.0010(7) 0.0041(7) 0.0003(7)
C18 0.0345(10) 0.0439(11) 0.0438(10) -0.0040(8) 0.0063(8) -0.0011(9)
C19 0.0500(13) 0.0625(15) 0.0612(14) -0.0087(11) 0.0161(11) 0.0086(12)
C20 0.0469(14) 0.095(2) 0.0822(19) -0.0210(14) 0.0205(13) 0.0086(16)
C21 0.0297(11) 0.113(2) 0.087(2) -0.0090(13) 0.0101(12) 0.0028(18)
C22 0.0329(11) 0.0865(18) 0.0700(16) 0.0035(12) -0.0014(11) 0.0037(14)
C23 0.0298(9) 0.0490(11) 0.0446(11) 0.0000(8) 0.0011(8) -0.0024(9)
C24 0.0328(9) 0.0364(10) 0.0382(10) 0.0038(7) -0.0022(8) -0.0034(8)
C25 0.0389(11) 0.0481(12) 0.0458(11) -0.0104(9) 0.0068(9) -0.0132(9)
C26 0.0466(12) 0.0503(13) 0.0707(15) 0.0007(10) 0.0071(11) -0.0168(11)
C27 0.0542(15) 0.0594(16) 0.115(3) -0.0036(12) 0.0239(16) -0.0284(16)
C28 0.076(2) 0.086(2) 0.090(2) -0.0213(17) 0.0472(18) -0.0383(18)
C29 0.087(2) 0.091(2) 0.0576(15) -0.0349(18) 0.0327(15) -0.0275(15)
C30 0.0609(15) 0.0685(16) 0.0493(13) -0.0240(12) 0.0123(11) -0.0150(11)
O31 0.0342(7) 0.0508(8) 0.0540(8) 0.0037(6) -0.0085(6) 0.0006(7)
O32 0.0450(8) 0.0479(8) 0.0574(9) 0.0091(7) -0.0057(7) 0.0130(7)
O33 0.0411(8) 0.0553(9) 0.0574(9) 0.0109(7) 0.0077(7) 0.0227(7)

loop_
_atom_type_symbol
_atom_type_description
_atom_type_scat_dispersion_real
_atom_type_scat_dispersion_imag
_atom_type_scat_source
C C 0.0033 0.0016 'International Tables Vol C Tables 4.2.6.8 and 6.1.1.4'
H H 0.0000 0.0000 'International Tables Vol C Tables 4.2.6.8 and 6.1.1.4'
N N 0.0061 0.0033 'International Tables Vol C Tables 4.2.6.8 and 6.1.1.4'
O O 0.0106 0.0060 'International Tables Vol C Tables 4.2.6.8 and 6.1.1.4'
Cl Cl 0.1484 0.1585 'International Tables Vol C Tables 4.2.6.8 and 6.1.1.4'

loop_
_geom_angle_atom_site_label_1
_geom_angle_atom_site_label_2
_geom_angle_atom_site_label_3
_geom_angle
_geom_angle_publ_flag
C9 N1 C2 112.5(2) y
C9 N1 H1 123.7 ?
C2 N1 H1 123.7 ?
C3 C2 N1 127.8(2) ?
C3 C2 C7 122.3(2) y
N1 C2 C7 109.84(16) ?
C4 C3 C2 118.1(2) y
C4 C3 H3 121.0 ?
C2 C3 H3 121.0 ?
C3 C4 C5 120.7(2) ?
C3 C4 H4 119.7 ?
C5 C4 H4 119.7 ?
C4 C5 C6 121.4(2) y
C4 C5 H5 119.3 ?
C6 C5 H5 119.3 ?
C7 C6 C5 118.0(2) ?
C7 C6 H6 121.0 ?
C5 C6 H6 121.0 ?
C6 C7 C2 119.5(2) y
C6 C7 C8 131.49(18) ?
C2 C7 C8 108.95(16) ?
N10 C8 C7 115.6(2) ?
N10 C8 C16 101.50(14) ?
C7 C8 C16 116.06(14) ?
N10 C8 C9 113.89(14) ?
C7 C8 C9 100.89(14) ?
C16 C8 C9 109.34(13) ?
O31 C9 N1 125.72(18) ?
O31 C9 C8 126.73(17) ?
N1 C9 C8 107.52(15) ?
C8 N10 C11 117.5(2) y
C8 N10 C14 109.90(10) y
C11 N10 C14 109.4(2) y
N10 C11 C12 105.21(18) ?
N10 C11 H11A 110.7 ?
C12 C11 H11A 110.7 ?
N10 C11 H11B 110.7 ?
C12 C11 H11B 110.7 ?
H11A C11 H11B 108.8 ?
C11 C12 C13 104.98(19) ?
C11 C12 H12A 110.8 ?
C13 C12 H12A 110.8 ?
C11 C12 H12B 110.8 ?
C13 C12 H12B 110.8 ?
H12A C12 H12B 108.8 ?
C12 C13 C14 101.90(19) ?
C12 C13 H13A 111.4 ?
C14 C13 H13A 111.4 ?
C12 C13 H13B 111.4 ?
C14 C13 H13B 111.4 ?
H13A C13 H13B 109.3 ?
N10 C14 C13 105.19(16) ?
N10 C14 C15 105.89(14) ?
C13 C14 C15 118.31(17) ?
N10 C14 H14 109.0 ?
C13 C14 H14 109.0 ?
C15 C14 H14 109.0 ?
C25 C15 C14 116.03(16) ?
C25 C15 C16 115.61(15) ?
C14 C15 C16 103.08(14) ?
C25 C15 H15 107.2 ?
C14 C15 H15 107.2 ?
C16 C15 H15 107.2 ?
C17 C16 C24 102.29(14) ?
C17 C16 C8 115.15(14) ?
C24 C16 C8 112.45(14) ?
C17 C16 C15 113.61(14) ?
C24 C16 C15 112.93(14) ?
C8 C16 C15 100.91(13) ?
O33 C17 C18 125.09(18) ?
O33 C17 C16 126.06(17) ?
C18 C17 C16 108.85(15) ?
C23 C18 C19 121.59(19) ?
C23 C18 C17 110.12(17) ?
C19 C18 C17 128.2(2) ?
C20 C19 C18 117.2(2) ?
C20 C19 H19 121.4 ?
C18 C19 H19 121.4 ?
C19 C20 C21 121.3(2) ?
C19 C20 H20 119.4 ?
C21 C20 H20 119.4 ?
C20 C21 C22 121.8(2) ?
C20 C21 H21 119.1 ?
C22 C21 H21 119.1 ?
C21 C22 C23 117.4(2) ?
C21 C22 H22 121.3 ?
C23 C22 H22 121.3 ?
C18 C23 C22 120.7(2) ?
C18 C23 C24 110.50(17) ?
C22 C23 C24 128.8(2) ?
O32 C24 C23 125.56(18) ?
O32 C24 C16 126.49(17) ?
C23 C24 C16 107.94(15) ?
C26 C25 C30 116.6(2) ?
C26 C25 C15 122.07(19) ?
C30 C25 C15 121.3(2) ?
C25 C26 C27 121.7(3) ?
C25 C26 H26 119.1 ?
C27 C26 H26 119.1 ?
C28 C27 C26 119.8(3) ?
C28 C27 H27 120.1 ?
C26 C27 H27 120.1 ?
C29 C28 C27 120.6(3) ?
C29 C28 H28 119.7 ?
C27 C28 H28 119.7 ?
C28 C29 C30 119.8(3) ?
C28 C29 H29 120.1 ?
C30 C29 H29 120.1 ?
C29 C30 C25 121.5(3) ?
C29 C30 Cl1 116.8(2) ?
C25 C30 Cl1 121.71(19) ?

loop_
_geom_bond_atom_site_label_1
_geom_bond_atom_site_label_2
_geom_bond_distance
_geom_bond_publ_flag
Cl1 C30 1.739(3) ?
N1 C9 1.350(2) ?
N1 C2 1.390(3) ?
N1 H1 0.8600 ?
C2 C3 1.376(3) ?
C2 C7 1.396(3) ?
C3 C4 1.373(4) ?
C3 H3 0.9300 ?
C4 C5 1.381(4) ?
C4 H4 0.9300 ?
C5 C6 1.400(3) ?
C5 H5 0.9300 ?
C6 C7 1.378(3) ?
C6 H6 0.9300 ?
C7 C8 1.513(2) ?
C8 N10 1.451(2) y
C8 C16 1.559(2) ?
C8 C9 1.575(2) ?
C9 O31 1.215(2) ?
N10 C11 1.472(3) y
N10 C14 1.476(2) y
C11 C12 1.508(3) ?
C11 H11A 0.9700 ?
C11 H11B 0.9700 ?
C12 C13 1.518(4) ?
C12 H12A 0.9700 ?
C12 H12B 0.9700 ?
C13 C14 1.527(3) ?
C13 H13A 0.9700 ?
C13 H13B 0.9700 ?
C14 C15 1.533(3) ?
C14 H14 0.9800 ?
C15 C25 1.520(3) ?
C15 C16 1.567(2) ?
C15 H15 0.9800 ?
C16 C17 1.536(3) ?
C16 C24 1.548(2) ?
C17 O33 1.207(2) ?
C17 C18 1.464(3) ?
C18 C23 1.382(3) ?
C18 C19 1.395(3) ?
C19 C20 1.376(4) ?
C19 H19 0.9300 ?
C20 C21 1.381(4) ?
C20 H20 0.9300 ?
C21 C22 1.382(4) ?
C21 H21 0.9300 ?
C22 C23 1.390(3) ?
C22 H22 0.9300 ?
C23 C24 1.472(3) ?
C24 O32 1.205(2) ?
C25 C26 1.390(3) ?
C25 C30 1.405(3) ?
C26 C27 1.391(3) ?
C26 H26 0.9300 ?
C27 C28 1.371(5) ?
C27 H27 0.9300 ?
C28 C29 1.362(5) ?
C28 H28 0.9300 ?
C29 C30 1.393(4) ?
C29 H29 0.9300 ?

loop_
_geom_hbond_atom_site_label_D
_geom_hbond_atom_site_label_H
_geom_hbond_atom_site_label_A
_geom_hbond_site_symmetry_A
_geom_hbond_distance_DH
_geom_hbond_distance_HA
_geom_hbond_distance_DA
_geom_hbond_angle_DHA
C6 H6 O32 . 0.93 2.57 3.208(3) 127
C13 H13B O31 . 0.97 2.53 3.190(3) 125
C15 H15 Cl1 . 0.98 2.56 3.115(2) 116
C15 H15 O31 . 0.98 2.43 3.045(2) 121
C26 H26 O32 . 0.93 2.50 3.123(3) 124
N1 H1 O31 3_755 0.86 2.59 3.152(2) 124
N1 H1 O33 3_755 0.86 2.11 2.926(2) 157
C21 H21 O31 1_455 0.93 2.43 3.357(3) 173
C20 H20 C1g 3_655 0.93 2.59 3.508(4) 170

loop_
_geom_torsion_atom_site_label_1
_geom_torsion_atom_site_label_2
_geom_torsion_atom_site_label_3
_geom_torsion_atom_site_label_4
_geom_torsion
C9 N1 C2 C3 176.6(2)
C9 N1 C2 C7 -0.8(2)
N1 C2 C3 C4 -176.8(2)
C7 C2 C3 C4 0.4(3)
C2 C3 C4 C5 1.1(4)
C3 C4 C5 C6 -1.0(4)
C4 C5 C6 C7 -0.6(4)
C5 C6 C7 C2 2.0(3)
C5 C6 C7 C8 -180.0(2)
C3 C2 C7 C6 -2.0(3)
N1 C2 C7 C6 175.64(18)
C3 C2 C7 C8 179.61(18)
N1 C2 C7 C8 -2.8(2)
C6 C7 C8 N10 -50.2(3)
C2 C7 C8 N10 127.98(17)
C6 C7 C8 C16 68.5(3)
C2 C7 C8 C16 -113.34(17)
C6 C7 C8 C9 -173.5(2)
C2 C7 C8 C9 4.67(18)
C2 N1 C9 O31 -174.56(18)
C2 N1 C9 C8 3.9(2)
N10 C8 C9 O31 48.9(2)
C7 C8 C9 O31 173.33(18)
C16 C8 C9 O31 -63.9(2)
N10 C8 C9 N1 -129.59(16)
C7 C8 C9 N1 -5.12(18)
C16 C8 C9 N1 117.68(16)
C7 C8 N10 C11 -73.1(2)
C16 C8 N10 C11 160.44(16)
C9 C8 N10 C11 43.1(2)
C7 C8 N10 C14 160.93(15)
C16 C8 N10 C14 34.48(17)
C9 C8 N10 C14 -82.90(18)
C8 N10 C11 C12 -133.1(2)
C14 N10 C11 C12 -6.8(2)
N10 C11 C12 C13 27.3(3)
C11 C12 C13 C14 -36.4(3)
C8 N10 C14 C13 114.38(17)
C11 N10 C14 C13 -16.1(2)
C8 N10 C14 C15 -11.64(19)
C11 N10 C14 C15 -142.09(16)
C12 C13 C14 N10 32.0(2)
C12 C13 C14 C15 149.9(2)
N10 C14 C15 C25 -143.60(16)
C13 C14 C15 C25 98.8(2)
N10 C14 C15 C16 -16.20(18)
C13 C14 C15 C16 -133.76(17)
N10 C8 C16 C17 -165.38(14)
C7 C8 C16 C17 68.48(19)
C9 C8 C16 C17 -44.76(19)
N10 C8 C16 C24 77.97(16)
C7 C8 C16 C24 -48.2(2)
C9 C8 C16 C24 -161.41(14)
N10 C8 C16 C15 -42.63(15)
C7 C8 C16 C15 -168.77(15)
C9 C8 C16 C15 77.99(16)
C25 C15 C16 C17 -72.7(2)
C14 C15 C16 C17 159.62(15)
C25 C15 C16 C24 43.2(2)
C14 C15 C16 C24 -84.45(17)
C25 C15 C16 C8 163.47(16)
C14 C15 C16 C8 35.80(16)
C24 C16 C17 O33 174.26(19)
C8 C16 C17 O33 52.0(3)
C15 C16 C17 O33 -63.7(2)
C24 C16 C17 C18 -5.38(19)
C8 C16 C17 C18 -127.67(16)
C15 C16 C17 C18 116.66(17)
O33 C17 C18 C23 -175.1(2)
C16 C17 C18 C23 4.5(2)
O33 C17 C18 C19 2.5(4)
C16 C17 C18 C19 -177.8(2)
C23 C18 C19 C20 0.5(4)
C17 C18 C19 C20 -176.9(2)
C18 C19 C20 C21 -0.7(4)
C19 C20 C21 C22 0.3(5)
C20 C21 C22 C23 0.3(4)
C19 C18 C23 C22 0.0(3)
C17 C18 C23 C22 177.9(2)
C19 C18 C23 C24 -179.3(2)
C17 C18 C23 C24 -1.5(2)
C21 C22 C23 C18 -0.5(4)
C21 C22 C23 C24 178.8(2)
C18 C23 C24 O32 178.9(2)
C22 C23 C24 O32 -0.4(4)
C18 C23 C24 C16 -2.1(2)
C22 C23 C24 C16 178.6(2)
C17 C16 C24 O32 -176.51(19)
C8 C16 C24 O32 -52.4(2)
C15 C16 C24 O32 61.0(2)
C17 C16 C24 C23 4.49(18)
C8 C16 C24 C23 128.59(16)
C15 C16 C24 C23 -118.01(17)
C14 C15 C25 C26 44.5(3)
C16 C15 C25 C26 -76.4(2)
C14 C15 C25 C30 -135.1(2)
C16 C15 C25 C30 104.0(2)
C30 C25 C26 C27 -0.2(3)
C15 C25 C26 C27 -179.8(2)
C25 C26 C27 C28 1.3(4)
C26 C27 C28 C29 -1.2(4)
C27 C28 C29 C30 0.0(4)
C28 C29 C30 C25 1.1(4)
C28 C29 C30 Cl1 -178.9(2)
C26 C25 C30 C29 -1.0(3)
C15 C25 C30 C29 178.6(2)
C26 C25 C30 Cl1 179.03(17)
C15 C25 C30 Cl1 -1.3(3)
